data_4072546
loop_
_publ_author_name
'Baskakov, Denys'
'Herrmann, Wolfgang A.'
'Herdtweck, Eberhardt'
'Hoffmann, Stephan D.'

_publ_section_title
;
 Chiral N-Heterocyclic Carbenes with Restricted Flexibility in Asymmetric
 Catalysis&#x2020;
;
_journal_issue 3
_journal_name_full Organometallics
_journal_page_first 626
_journal_paper_doi 10.1021/om0607806
_journal_volume 26
_journal_year 2007
_chemical_absolute_configuration ad
_chemical_formula_moiety 'C39 H36 Cl N2 Rh'
_chemical_formula_sum 'C39 H36 Cl N2 Rh'
_chemical_formula_weight 671.06
_chemical_name_systematic ?
_space_group_IT_number 19
_symmetry_cell_setting orthorhombic
_symmetry_Int_Tables_number 19
_symmetry_space_group_name_Hall 'P 2ac 2ab'
_symmetry_space_group_name_H-M 'P 21 21 21'
_atom_sites_solution_hydrogens geom
_atom_sites_solution_primary direct
_atom_sites_solution_secondary difmap
_cell_angle_alpha 90
_cell_angle_beta 90
_cell_angle_gamma 90
_cell_formula_units_Z 4
_cell_length_a 8.7505(4)
_cell_length_b 17.5279(8)
_cell_length_c 20.1836(10)
_cell_measurement_reflns_used 24213
_cell_measurement_temperature 173(1)
_cell_measurement_theta_max 27.27
_cell_measurement_theta_min 2.82
_cell_volume 3095.7(3)
_computing_cell_refinement 'X-AREA (Stoe, 2004)'
_computing_data_collection 'X-AREA (Stoe, 2004)'
_computing_data_reduction 'X-AREA (Stoe, 2004)'
_computing_molecular_graphics 'PLATON (Spek, 2005)'
_computing_publication_material 'PLATON (Spek, 2005)'
_computing_structure_refinement 'SHELXL-97 (Sheldrick, 1998)'
_computing_structure_solution 'SIR92 (Altomare, 1994)'
_diffrn_ambient_temperature 173(1)
_diffrn_detector 'image plate'
_diffrn_detector_area_resol_mean 6.67
_diffrn_measured_fraction_theta_full 0.993
_diffrn_measured_fraction_theta_max 0.993
_diffrn_measurement_device 'two-circle diffractometer'
_diffrn_measurement_device_type 'IPDS 2T (Stoe)'
_diffrn_measurement_method 'omega-rotation/oscillation '
_diffrn_radiation_monochromator graphite
_diffrn_radiation_source 'NONIUS FR 591 rotating anode'
_diffrn_radiation_type 'Mo K\a'
_diffrn_radiation_wavelength 0.71073
_diffrn_reflns_av_R_equivalents 0.067
_diffrn_reflns_av_sigmaI/netI 0.0318
_diffrn_reflns_limit_h_max 11
_diffrn_reflns_limit_h_min -11
_diffrn_reflns_limit_k_max 22
_diffrn_reflns_limit_k_min -22
_diffrn_reflns_limit_l_max 25
_diffrn_reflns_limit_l_min -25
_diffrn_reflns_number 39503
_diffrn_reflns_theta_full 26.76
_diffrn_reflns_theta_max 26.76
_diffrn_reflns_theta_min 3.24
_diffrn_standards_decay_% 0
_exptl_absorpt_coefficient_mu 0.669
_exptl_absorpt_correction_T_max 0.820
_exptl_absorpt_correction_T_min 0.361
_exptl_absorpt_correction_type multi-scan
_exptl_absorpt_process_details
;
 Numerical absorption correction after crystal shape optimization
 source: (Stoe, 2004)
;
_exptl_crystal_colour yellow
_exptl_crystal_density_diffrn 1.440
_exptl_crystal_density_meas ?
_exptl_crystal_density_method none
_exptl_crystal_description fragment
_exptl_crystal_F_000 1384
_exptl_crystal_size_max 0.51
_exptl_crystal_size_mid 0.38
_exptl_crystal_size_min 0.30
_refine_diff_density_max 0.301
_refine_diff_density_min -0.526
_refine_diff_density_rms 0.075
_refine_ls_abs_structure_details 'Flack H D (1983), Acta Cryst. A39, 876-881'
_refine_ls_abs_structure_Flack -0.022(19)
_refine_ls_extinction_method none
_refine_ls_goodness_of_fit_ref 1.099
_refine_ls_hydrogen_treatment constr
_refine_ls_matrix_type full
_refine_ls_number_parameters 388
_refine_ls_number_reflns 6539
_refine_ls_number_restraints 0
_refine_ls_restrained_S_all 1.099
_refine_ls_R_factor_all 0.0299
_refine_ls_R_factor_gt 0.0275
_refine_ls_shift/su_max 0.001
_refine_ls_shift/su_mean 0.000
_refine_ls_structure_factor_coef Fsqd
_refine_ls_weighting_details 'w=1/[\s^2^(Fo^2^)+(Fo^2^)+(0.0293P)^2^+1.0760P] where P=(Fo^2^+2Fc^2^)/3'
_refine_ls_weighting_scheme sigma
_refine_ls_wR_factor_gt 0.0607
_refine_ls_wR_factor_ref 0.0625
_reflns_number_gt 6300
_reflns_number_total 6539
_reflns_threshold_expression I>2\s(I)
_cod_data_source_file om0607806si20060828_081900.cif
_cod_data_source_block BASH-1044-173
_cod_depositor_comments
;
The following automatic conversions were performed:

'_symmetry_cell_setting' value 'Orthorhombic' changed to
'orthorhombic' according to
/home/saulius/struct/CIF-dictionaries/cif_core.dic dictionary named
'cif_core.dic' version 2.4.1 from 2010-06-29.

Automatic conversion script
Id: cif_fix_values 1715 2011-07-08 13:25:40Z adriana 

The following automatic conversions were performed:

'_exptl_crystal_density_meas' value 'none' was changed to '?' - the
value is perceived as not measured.

Automatic conversion script
Id: cif_fix_values 3008 2015-01-20 13:52:24Z robertas 
;
_cod_database_code 4072546

loop_
_symmetry_equiv_pos_as_xyz
x,y,z
1/2-x,-y,1/2+z
1/2+x,1/2-y,-z
-x,1/2+y,1/2-z

loop_
_atom_site_aniso_label
_atom_site_aniso_U_11
_atom_site_aniso_U_22
_atom_site_aniso_U_33
_atom_site_aniso_U_23
_atom_site_aniso_U_13
_atom_site_aniso_U_12
Rh 0.0255(1) 0.0244(1) 0.0258(1) 0.0038(1) -0.0017(1) -0.0002(1)
Cl 0.0298(3) 0.0390(3) 0.0348(3) 0.0049(3) -0.0008(2) -0.0078(3)
N1 0.0292(11) 0.0209(9) 0.0226(9) -0.0008(7) -0.0006(8) 0.0005(9)
N2 0.0254(11) 0.0255(10) 0.0198(8) 0.0018(7) -0.0016(7) 0.0005(8)
C1 0.0244(13) 0.0263(11) 0.0232(10) 0.0010(9) 0.0002(9) 0.0015(10)
C2 0.0258(12) 0.0235(10) 0.0224(10) 0.0001(10) -0.0009(8) 0.0019(10)
C3 0.0255(13) 0.0261(11) 0.0222(10) 0.0015(9) -0.0013(9) 0.0008(10)
C4 0.0323(15) 0.0223(11) 0.0266(11) -0.0028(9) 0.0000(9) -0.0010(10)
C5 0.0280(14) 0.0302(13) 0.0326(12) -0.0049(11) -0.0039(10) -0.0026(11)
C6 0.0251(13) 0.0316(13) 0.0241(11) -0.0024(10) -0.0005(9) 0.0054(10)
C7 0.0267(13) 0.0298(14) 0.0222(10) 0.0001(9) 0.0014(9) 0.0039(10)
C8 0.0340(16) 0.0278(12) 0.0288(12) 0.0006(10) 0.0005(10) 0.0018(11)
C9 0.0398(16) 0.0356(14) 0.0284(12) 0.0079(11) 0.0036(11) 0.0058(12)
C10 0.0363(16) 0.0496(16) 0.0200(11) 0.0031(11) -0.0005(10) 0.0120(13)
C11 0.0330(15) 0.0387(14) 0.0258(12) -0.0097(11) -0.0032(10) 0.0082(12)
C12 0.0317(14) 0.0279(12) 0.0178(9) 0.0009(9) -0.0013(8) -0.0015(10)
C13 0.0284(13) 0.0356(14) 0.0239(11) -0.0017(10) -0.0028(9) -0.0059(11)
C14 0.0261(13) 0.0293(11) 0.0263(10) -0.0023(9) 0.0024(10) -0.0052(9)
C15 0.0259(14) 0.0246(11) 0.0263(10) 0.0017(9) 0.0004(9) -0.0009(10)
C16 0.0385(16) 0.0287(13) 0.0305(12) -0.0033(10) -0.0053(11) 0.0048(11)
C17 0.0455(18) 0.0298(13) 0.0432(15) -0.0030(11) -0.0069(13) 0.0082(13)
C18 0.0423(18) 0.0286(12) 0.0472(15) -0.0112(11) -0.0025(12) 0.0034(12)
C19 0.0354(16) 0.0333(13) 0.0321(11) -0.0089(10) -0.0011(10) -0.0066(12)
C20 0.0317(14) 0.0267(12) 0.0224(10) -0.0018(9) -0.0051(9) 0.0019(10)
C21 0.0350(15) 0.0274(13) 0.0384(13) -0.0048(11) -0.0048(11) 0.0019(11)
C22 0.0451(18) 0.0353(15) 0.0439(16) -0.0084(13) -0.0045(13) 0.0123(14)
C23 0.0395(17) 0.0523(17) 0.0376(14) -0.0081(13) 0.0037(12) 0.0130(15)
C24 0.0399(18) 0.0434(16) 0.0436(16) 0.0035(13) 0.0120(13) 0.0004(14)
C25 0.0411(17) 0.0268(13) 0.0354(13) -0.0003(11) 0.0068(12) 0.0035(12)
C26 0.0328(14) 0.0255(12) 0.0241(11) 0.0027(9) 0.0004(9) -0.0027(10)
C27 0.0350(15) 0.0413(15) 0.0346(13) -0.0095(11) 0.0045(11) -0.0081(12)
C28 0.0312(17) 0.0518(18) 0.0502(16) -0.0055(13) 0.0022(12) -0.0123(13)
C29 0.0338(14) 0.0404(14) 0.0476(14) 0.0046(12) 0.0119(14) 0.0009(13)
C30 0.0449(16) 0.0368(14) 0.0307(13) -0.0017(11) 0.0068(12) 0.0065(13)
C31 0.0377(15) 0.0321(13) 0.0276(12) -0.0033(10) -0.0025(11) 0.0017(11)
C32 0.0238(14) 0.0338(14) 0.0461(15) 0.0055(12) -0.0031(11) 0.0008(11)
C33 0.0230(13) 0.0485(16) 0.0397(13) 0.0099(14) -0.0035(10) 0.0038(13)
C34 0.0354(17) 0.066(2) 0.0444(16) -0.0022(15) -0.0005(13) 0.0150(16)
C35 0.055(2) 0.0470(17) 0.0537(17) -0.0037(17) -0.0034(17) 0.0238(15)
C36 0.0473(17) 0.0263(12) 0.0432(14) 0.0055(11) -0.0079(12) 0.0043(12)
C37 0.0398(17) 0.0289(13) 0.0346(13) 0.0091(11) -0.0048(11) 0.0003(11)
C38 0.058(2) 0.0408(16) 0.0332(14) 0.0078(12) -0.0098(13) 0.0012(14)
C39 0.0395(16) 0.0503(16) 0.0380(14) -0.0032(14) -0.0126(11) -0.0011(15)

loop_
_atom_site_label
_atom_site_type_symbol
_atom_site_thermal_displace_type
_atom_site_fract_x
_atom_site_fract_y
_atom_site_fract_z
_atom_site_occupancy
_atom_site_U_iso_or_equiv
_atom_site_calc_flag
_atom_site_refinement_flags
Rh Rh Uani 0.03422(2) 0.40703(1) 0.08739(1) 1.000 0.0252(1) . .
Cl Cl Uani -0.22783(7) 0.37117(4) 0.07552(3) 1.000 0.0345(2) . .
N1 N Uani -0.0472(3) 0.51494(10) -0.02393(9) 1.000 0.0242(6) . .
N2 N Uani -0.0105(2) 0.57944(10) 0.06420(8) 1.000 0.0236(6) . .
C1 C Uani -0.0110(3) 0.50654(13) 0.04074(11) 1.000 0.0246(7) . .
C2 C Uani -0.0715(3) 0.59130(14) -0.04149(10) 1.000 0.0239(6) . .
C3 C Uani -0.0506(3) 0.63254(13) 0.01542(10) 1.000 0.0246(7) . .
C4 C Uani -0.0710(3) 0.45066(13) -0.06998(11) 1.000 0.0271(7) . .
C5 C Uani -0.2062(3) 0.47303(15) -0.11394(13) 1.000 0.0303(8) . .
C6 C Uani -0.1778(3) 0.54862(15) -0.14749(12) 1.000 0.0269(7) . .
C7 C Uani -0.1091(3) 0.60765(14) -0.11141(11) 1.000 0.0262(7) . .
C8 C Uani -0.0711(3) 0.67628(15) -0.14288(12) 1.000 0.0302(8) . .
C9 C Uani -0.1088(3) 0.68575(17) -0.20954(12) 1.000 0.0346(8) . .
C10 C Uani -0.1802(3) 0.62884(17) -0.24443(12) 1.000 0.0353(8) . .
C11 C Uani -0.2138(3) 0.56025(16) -0.21416(12) 1.000 0.0325(8) . .
C12 C Uani -0.0083(3) 0.60196(14) 0.13438(10) 1.000 0.0258(7) . .
C13 C Uani 0.0846(3) 0.67565(15) 0.13748(12) 1.000 0.0293(7) . .
C14 C Uani 0.0121(3) 0.73596(13) 0.09398(11) 1.000 0.0272(7) . .
C15 C Uani -0.0595(3) 0.71305(14) 0.03465(11) 1.000 0.0256(7) . .
C16 C Uani -0.1388(3) 0.76775(14) -0.00281(13) 1.000 0.0326(8) . .
C17 C Uani -0.1374(4) 0.84390(16) 0.01567(14) 1.000 0.0395(9) . .
C18 C Uani -0.0593(3) 0.86625(15) 0.07213(13) 1.000 0.0394(9) . .
C19 C Uani 0.0118(3) 0.81226(15) 0.11156(12) 1.000 0.0336(8) . .
C20 C Uani 0.0742(3) 0.42895(14) -0.10631(11) 1.000 0.0269(7) . .
C21 C Uani 0.1085(3) 0.35127(15) -0.11264(13) 1.000 0.0336(8) . .
C22 C Uani 0.2400(4) 0.32677(17) -0.14526(15) 1.000 0.0414(9) . .
C23 C Uani 0.3385(4) 0.37922(18) -0.17157(14) 1.000 0.0431(9) . .
C24 C Uani 0.3076(4) 0.45648(18) -0.16583(15) 1.000 0.0423(10) . .
C25 C Uani 0.1760(3) 0.48119(15) -0.13368(13) 1.000 0.0344(8) . .
C26 C Uani -0.1714(3) 0.60877(13) 0.16029(11) 1.000 0.0275(7) . .
C27 C Uani -0.2902(3) 0.56908(17) 0.13097(14) 1.000 0.0370(8) . .
C28 C Uani -0.4370(3) 0.57224(18) 0.15664(15) 1.000 0.0444(10) . .
C29 C Uani -0.4674(4) 0.61447(16) 0.21243(14) 1.000 0.0406(8) . .
C30 C Uani -0.3510(3) 0.65480(16) 0.24161(13) 1.000 0.0375(8) . .
C31 C Uani -0.2052(3) 0.65253(15) 0.21623(12) 1.000 0.0325(8) . .
C32 C Uani 0.2504(3) 0.44686(16) 0.12013(14) 1.000 0.0346(8) . .
C33 C Uani 0.2649(3) 0.41392(19) 0.05710(13) 1.000 0.0371(8) . .
C34 C Uani 0.3285(4) 0.3349(2) 0.04252(16) 1.000 0.0486(10) . .
C35 C Uani 0.2653(4) 0.27255(18) 0.08716(18) 1.000 0.0519(10) . .
C36 C Uani 0.1036(4) 0.28732(15) 0.11064(14) 1.000 0.0389(8) . .
C37 C Uani 0.0693(3) 0.32387(14) 0.16855(13) 1.000 0.0344(8) . .
C38 C Uani 0.1793(4) 0.35968(18) 0.21616(14) 1.000 0.0440(10) . .
C39 C Uani 0.3033(4) 0.4079(2) 0.18358(13) 1.000 0.0426(9) . .
H41 H Uiso -0.10310 0.40560 -0.04300 1.000 0.0320 calc R
H51 H Uiso -0.22260 0.43310 -0.14790 1.000 0.0360 calc R
H52 H Uiso -0.29990 0.47650 -0.08660 1.000 0.0360 calc R
H81 H Uiso -0.02060 0.71580 -0.11920 1.000 0.0360 calc R
H91 H Uiso -0.08450 0.73240 -0.23110 1.000 0.0420 calc R
H101 H Uiso -0.20660 0.63670 -0.28960 1.000 0.0420 calc R
H111 H Uiso -0.26180 0.52080 -0.23880 1.000 0.0390 calc R
H121 H Uiso 0.04620 0.56170 0.16030 1.000 0.0310 calc R
H131 H Uiso 0.08910 0.69410 0.18380 1.000 0.0350 calc R
H132 H Uiso 0.19040 0.66570 0.12240 1.000 0.0350 calc R
H161 H Uiso -0.19380 0.75240 -0.04110 1.000 0.0390 calc R
H171 H Uiso -0.19000 0.88070 -0.01030 1.000 0.0470 calc R
H181 H Uiso -0.05460 0.91870 0.08380 1.000 0.0470 calc R
H191 H Uiso 0.06120 0.82780 0.15120 1.000 0.0400 calc R
H211 H Uiso 0.04080 0.31450 -0.09430 1.000 0.0400 calc R
H221 H Uiso 0.26110 0.27380 -0.14920 1.000 0.0500 calc R
H231 H Uiso 0.42830 0.36270 -0.19380 1.000 0.0520 calc R
H241 H Uiso 0.37660 0.49270 -0.18400 1.000 0.0510 calc R
H251 H Uiso 0.15540 0.53430 -0.13040 1.000 0.0410 calc R
H271 H Uiso -0.27080 0.53920 0.09260 1.000 0.0440 calc R
H281 H Uiso -0.51720 0.54500 0.13550 1.000 0.0530 calc R
H291 H Uiso -0.56760 0.61580 0.23060 1.000 0.0490 calc R
H301 H Uiso -0.37140 0.68470 0.27990 1.000 0.0450 calc R
H311 H Uiso -0.12640 0.68110 0.23700 1.000 0.0390 calc R
H321 H Uiso 0.20520 0.49600 0.12340 1.000 0.0410 calc R
H331 H Uiso 0.23210 0.44350 0.02030 1.000 0.0440 calc R
H341 H Uiso 0.30540 0.32170 -0.00410 1.000 0.0580 calc R
H342 H Uiso 0.44100 0.33630 0.04740 1.000 0.0580 calc R
H351 H Uiso 0.26760 0.22350 0.06280 1.000 0.0620 calc R
H352 H Uiso 0.33270 0.26730 0.12630 1.000 0.0620 calc R
H361 H Uiso 0.02160 0.27020 0.08360 1.000 0.0470 calc R
H371 H Uiso -0.03590 0.32690 0.17990 1.000 0.0410 calc R
H381 H Uiso 0.22880 0.31880 0.24230 1.000 0.0530 calc R
H382 H Uiso 0.12130 0.39230 0.24740 1.000 0.0530 calc R
H391 H Uiso 0.33790 0.44730 0.21540 1.000 0.0510 calc R
H392 H Uiso 0.39200 0.37480 0.17330 1.000 0.0510 calc R

loop_
_atom_type_symbol
_atom_type_description
_atom_type_scat_dispersion_real
_atom_type_scat_dispersion_imag
_atom_type_scat_source
Rh Rh -1.1178 0.9187 'International Tables Vol C Tables 4.2.6.8 and 6.1.1.4'
N N 0.0061 0.0033 'International Tables Vol C Tables 4.2.6.8 and 6.1.1.4'
Cl Cl 0.1484 0.1585 'International Tables Vol C Tables 4.2.6.8 and 6.1.1.4'
H H 0.0000 0.0000 'International Tables Vol C Tables 4.2.6.8 and 6.1.1.4'
C C 0.0033 0.0016 'International Tables Vol C Tables 4.2.6.8 and 6.1.1.4'

loop_
_geom_angle_atom_site_label_1
_geom_angle_atom_site_label_2
_geom_angle_atom_site_label_3
_geom_angle
_geom_angle_publ_flag
Cl Rh C1 89.57(8) yes
Cl Rh C32 166.71(8) yes
Cl Rh C33 154.54(8) yes
Cl Rh C36 91.99(9) yes
Cl Rh C37 91.95(7) yes
C1 Rh C32 92.05(10) yes
C1 Rh C33 90.17(11) yes
C1 Rh C36 164.05(10) yes
C1 Rh C37 160.03(9) yes
C32 Rh C33 38.69(11) yes
C32 Rh C36 90.08(11) yes
C32 Rh C37 82.10(10) yes
C33 Rh C36 81.65(12) yes
C33 Rh C37 96.85(11) yes
C36 Rh C37 35.77(10) yes
C1 N1 C2 112.59(18) yes
C1 N1 C4 123.95(18) yes
C2 N1 C4 123.29(18) yes
C1 N2 C3 112.23(17) yes
C1 N2 C12 125.90(18) yes
C3 N2 C12 120.16(18) yes
Rh C1 N1 126.15(16) yes
Rh C1 N2 130.29(16) yes
N1 C1 N2 103.55(18) yes
N1 C2 C3 105.77(18) yes
N1 C2 C7 117.5(2) yes
C3 C2 C7 136.8(2) no
N2 C3 C2 105.81(19) yes
N2 C3 C15 117.86(18) yes
C2 C3 C15 136.3(2) no
N1 C4 C5 106.2(2) yes
N1 C4 C20 112.2(2) yes
C5 C4 C20 115.60(19) no
C4 C5 C6 111.0(2) no
C5 C6 C7 119.1(2) no
C5 C6 C11 121.6(2) no
C7 C6 C11 119.3(2) no
C2 C7 C6 116.7(2) no
C2 C7 C8 123.2(2) no
C6 C7 C8 120.0(2) no
C7 C8 C9 118.9(2) no
C8 C9 C10 121.1(3) no
C9 C10 C11 120.2(2) no
C6 C11 C10 120.4(2) no
N2 C12 C13 105.87(18) yes
N2 C12 C26 109.82(19) yes
C13 C12 C26 114.7(2) no
C12 C13 C14 110.1(2) no
C13 C14 C15 118.7(2) no
C13 C14 C19 121.8(2) no
C15 C14 C19 119.5(2) no
C3 C15 C14 118.4(2) no
C3 C15 C16 122.8(2) no
C14 C15 C16 118.8(2) no
C15 C16 C17 120.5(2) no
C16 C17 C18 119.9(3) no
C17 C18 C19 120.1(2) no
C14 C19 C18 121.0(2) no
C4 C20 C21 117.9(2) no
C4 C20 C25 124.3(2) no
C21 C20 C25 117.8(2) no
C20 C21 C22 121.3(2) no
C21 C22 C23 119.8(3) no
C22 C23 C24 120.1(3) no
C23 C24 C25 120.3(3) no
C20 C25 C24 120.7(3) no
C12 C26 C27 121.1(2) no
C12 C26 C31 121.2(2) no
C27 C26 C31 117.6(2) no
C26 C27 C28 121.1(3) no
C27 C28 C29 120.5(3) no
C28 C29 C30 119.1(3) no
C29 C30 C31 120.9(3) no
C26 C31 C30 120.9(2) no
Rh C32 C33 70.29(16) yes
Rh C32 C39 112.7(2) yes
C33 C32 C39 123.4(3) no
Rh C33 C32 71.01(15) yes
Rh C33 C34 110.7(2) yes
C32 C33 C34 125.7(3) no
C33 C34 C35 114.0(3) no
C34 C35 C36 113.7(3) no
Rh C36 C35 110.41(19) yes
Rh C36 C37 71.31(15) yes
C35 C36 C37 123.6(3) no
Rh C37 C36 72.92(16) yes
Rh C37 C38 106.73(17) yes
C36 C37 C38 127.2(3) no
C37 C38 C39 114.4(2) no
C32 C39 C38 113.3(3) no
N1 C4 H41 107.45 no
C5 C4 H41 107.53 no
C20 C4 H41 107.50 no
C4 C5 H51 109.42 no
C4 C5 H52 109.44 no
C6 C5 H51 109.51 no
C6 C5 H52 109.43 no
H51 C5 H52 108.01 no
C7 C8 H81 120.55 no
C9 C8 H81 120.54 no
C8 C9 H91 119.41 no
C10 C9 H91 119.51 no
C9 C10 H101 119.85 no
C11 C10 H101 119.94 no
C6 C11 H111 119.86 no
C10 C11 H111 119.78 no
N2 C12 H121 108.72 no
C13 C12 H121 108.76 no
C26 C12 H121 108.81 no
C12 C13 H131 109.64 no
C12 C13 H132 109.64 no
C14 C13 H131 109.65 no
C14 C13 H132 109.67 no
H131 C13 H132 108.10 no
C15 C16 H161 119.69 no
C17 C16 H161 119.77 no
C16 C17 H171 120.07 no
C18 C17 H171 120.06 no
C17 C18 H181 119.93 no
C19 C18 H181 119.98 no
C14 C19 H191 119.51 no
C18 C19 H191 119.54 no
C20 C21 H211 119.36 no
C22 C21 H211 119.32 no
C21 C22 H221 120.08 no
C23 C22 H221 120.13 no
C22 C23 H231 119.99 no
C24 C23 H231 119.91 no
C23 C24 H241 119.79 no
C25 C24 H241 119.89 no
C20 C25 H251 119.69 no
C24 C25 H251 119.63 no
C26 C27 H271 119.44 no
C28 C27 H271 119.49 no
C27 C28 H281 119.77 no
C29 C28 H281 119.73 no
C28 C29 H291 120.54 no
C30 C29 H291 120.41 no
C29 C30 H301 119.56 no
C31 C30 H301 119.53 no
C26 C31 H311 119.52 no
C30 C31 H311 119.59 no
Rh C32 H321 87.06 no
C33 C32 H321 118.28 no
C39 C32 H321 118.33 no
Rh C33 H331 88.21 no
C32 C33 H331 117.19 no
C34 C33 H331 117.13 no
C33 C34 H341 108.78 no
C33 C34 H342 108.79 no
C35 C34 H341 108.72 no
C35 C34 H342 108.70 no
H341 C34 H342 107.67 no
C34 C35 H351 108.80 no
C34 C35 H352 108.84 no
C36 C35 H351 108.82 no
C36 C35 H352 108.83 no
H351 C35 H352 107.65 no
Rh C36 H361 88.32 no
C35 C36 H361 118.15 no
C37 C36 H361 118.27 no
Rh C37 H371 90.42 no
C36 C37 H371 116.44 no
C38 C37 H371 116.39 no
C37 C38 H381 108.65 no
C37 C38 H382 108.71 no
C39 C38 H381 108.65 no
C39 C38 H382 108.61 no
H381 C38 H382 107.62 no
C32 C39 H391 108.99 no
C32 C39 H392 108.93 no
C38 C39 H391 108.93 no
C38 C39 H392 108.86 no
H391 C39 H392 107.73 no

loop_
_geom_bond_atom_site_label_1
_geom_bond_atom_site_label_2
_geom_bond_distance
_geom_bond_publ_flag
Rh Cl 2.3897(7) yes
Rh C1 2.021(2) yes
Rh C32 2.122(3) yes
Rh C33 2.113(3) yes
Rh C36 2.234(3) yes
Rh C37 2.214(3) yes
N1 C1 1.351(3) yes
N1 C2 1.401(3) yes
N1 C4 1.475(3) yes
N2 C1 1.363(3) yes
N2 C3 1.400(3) yes
N2 C12 1.471(3) yes
C2 C3 1.369(3) no
C2 C7 1.477(3) no
C3 C15 1.466(3) no
C4 C5 1.530(4) no
C4 C20 1.516(4) no
C5 C6 1.509(4) no
C6 C7 1.401(4) no
C6 C11 1.397(3) no
C7 C8 1.400(4) no
C8 C9 1.395(3) no
C9 C10 1.372(4) no
C10 C11 1.380(4) no
C12 C13 1.527(4) no
C12 C26 1.525(4) no
C13 C14 1.514(3) no
C14 C15 1.410(3) no
C14 C19 1.384(3) no
C15 C16 1.404(4) no
C16 C17 1.386(4) no
C17 C18 1.385(4) no
C18 C19 1.384(4) no
C20 C21 1.400(4) no
C20 C25 1.392(4) no
C21 C22 1.394(4) no
C22 C23 1.368(5) no
C23 C24 1.386(4) no
C24 C25 1.391(4) no
C26 C27 1.384(4) no
C26 C31 1.397(3) no
C27 C28 1.386(4) no
C28 C29 1.374(4) no
C29 C30 1.373(4) no
C30 C31 1.375(4) no
C32 C33 1.403(4) no
C32 C39 1.523(4) no
C33 C34 1.521(5) no
C34 C35 1.521(5) no
C35 C36 1.515(5) no
C36 C37 1.366(4) no
C37 C38 1.498(4) no
C38 C39 1.525(5) no
C4 H41 0.9996 no
C5 H51 0.9901 no
C5 H52 0.9902 no
C8 H81 0.9505 no
C9 H91 0.9504 no
C10 H101 0.9505 no
C11 H111 0.9497 no
C12 H121 0.9996 no
C13 H131 0.9900 no
C13 H132 0.9900 no
C16 H161 0.9494 no
C17 H171 0.9501 no
C18 H181 0.9499 no
C19 H191 0.9493 no
C21 H211 0.9504 no
C22 H221 0.9500 no
C23 H231 0.9501 no
C24 H241 0.9498 no
C25 H251 0.9505 no
C27 H271 0.9502 no
C28 H281 0.9500 no
C29 H291 0.9507 no
C30 H301 0.9507 no
C31 H311 0.9497 no
C32 H321 0.9501 no
C33 H331 0.9502 no
C34 H341 0.9898 no
C34 H342 0.9897 no
C35 H351 0.9906 no
C35 H352 0.9901 no
C36 H361 0.9501 no
C37 H371 0.9501 no
C38 H381 0.9897 no
C38 H382 0.9910 no
C39 H391 0.9905 no
C39 H392 0.9910 no
